data_4316105
loop_
_publ_author_name
'Rie Shibata'
'Hidetake Seino'
'Shunpei Fujii'
'Yasushi Mizobe'

_publ_section_title
;
 Core Conversion Reactions of the Cubane-Type Metal-Sulfido Clusters:
 Shape Shift, Contraction, and Expansion of the MM'Re2S4 Cubanes (M = Ir,
 Rh, Ru; M' = Pt, Pd)
;
_journal_name_full 'Inorganic Chemistry'
_journal_page_first 6889
_journal_page_last 6896
_journal_paper_doi 10.1021/ic100339f
_journal_volume 49
_journal_year 2010
_chemical_formula_moiety 'C53.60 H75.40 Ir N0.80 P2 Pd Re2 S8 Si4 '
_chemical_formula_sum 'C53.6 H75.4 Ir N0.8 P2 Pd Re2 S8 Si4'
_chemical_formula_weight 1832.79
_space_group_IT_number 61
_symmetry_cell_setting orthorhombic
_symmetry_Int_Tables_number 61
_symmetry_space_group_name_Hall '-P 2ac 2ab'
_symmetry_space_group_name_H-M 'P b c a'
_cell_angle_alpha 90.0000
_cell_angle_beta 90.0000
_cell_angle_gamma 90.0000
_cell_formula_units_Z 8
_cell_length_a 20.0952(7)
_cell_length_b 21.5969(8)
_cell_length_c 31.3188(11)
_cell_measurement_reflns_used 38260
_cell_measurement_temperature 293.1
_cell_measurement_theta_max 27.9
_cell_measurement_theta_min 3.0
_cell_volume 13592.2(8)
_computing_cell_refinement CrystalClear
_computing_data_collection CrystalClear
_computing_data_reduction CrystalStructure
_computing_publication_material 'CrystalStructure 3.8'
_computing_structure_refinement CRYSTALS
_computing_structure_solution 'DIRDIF99 (PATTY)'
_diffrn_ambient_temperature 293.1
_diffrn_detector_area_resol_mean 14.62
_diffrn_measured_fraction_theta_full 0.992
_diffrn_measured_fraction_theta_max 0.992
_diffrn_measurement_device_type 'Rigaku Mercury'
_diffrn_measurement_method \w
_diffrn_radiation_type 'Mo K\a'
_diffrn_radiation_wavelength 0.71070
_diffrn_reflns_av_R_equivalents 0.078
_diffrn_reflns_limit_h_max 14
_diffrn_reflns_limit_h_min -26
_diffrn_reflns_limit_k_max 28
_diffrn_reflns_limit_k_min -22
_diffrn_reflns_limit_l_max 41
_diffrn_reflns_limit_l_min -39
_diffrn_reflns_number 105429
_diffrn_reflns_theta_full 27.88
_diffrn_reflns_theta_max 27.88
_exptl_absorpt_coefficient_mu 6.167
_exptl_absorpt_correction_T_max 0.735
_exptl_absorpt_correction_T_min 0.441
_exptl_absorpt_correction_type multi-scan
_exptl_absorpt_process_details 'Jacobson, R. (1998) Private communication'
_exptl_crystal_colour darkgreen
_exptl_crystal_density_diffrn 1.791
_exptl_crystal_density_method 'not measured'
_exptl_crystal_description platelet
_exptl_crystal_F_000 7116.80
_exptl_crystal_size_max 0.40
_exptl_crystal_size_mid 0.15
_exptl_crystal_size_min 0.05
_refine_diff_density_max 4.11
_refine_diff_density_min -2.20
_refine_ls_extinction_method none
_refine_ls_goodness_of_fit_ref 1.029
_refine_ls_hydrogen_treatment refall
_refine_ls_number_parameters 732
_refine_ls_number_reflns 16077
_refine_ls_R_factor_gt 0.0426
_refine_ls_shift/su_max 0.0084
_refine_ls_structure_factor_coef Fsqd
_refine_ls_weighting_details 'w = 1/[0.0010Fo^2^ + 0.4300\s(Fo^2^) + 0.0400]/(4Fo^2^)'
_refine_ls_weighting_scheme calc
_refine_ls_wR_factor_ref 0.1315
_reflns_number_gt 9817
_reflns_number_total 16077
_reflns_threshold_expression F^2^>2.0\s(F^2^)
_cod_data_source_file ic100339f_si_001_2.cif
_cod_data_source_block '__[{Re(S2C2TMS2)}2(Cp*Ir){Pd(dppen)}S4]-0.8MeCN'
_cod_original_formula_sum 'C53.60 H75.40 Ir N0.80 P2 Pd Re2 S8 Si4 '
_cod_database_code 4316105

loop_
_symmetry_equiv_pos_site_id
_symmetry_equiv_pos_as_xyz
1 +X,+Y,+Z
2 1/2-X,1/2+Y,+Z
3 +X,1/2-Y,1/2+Z
4 1/2-X,-Y,1/2+Z
5 -X,-Y,-Z
6 1/2+X,1/2-Y,-Z
7 -X,1/2+Y,1/2-Z
8 1/2+X,+Y,1/2-Z

loop_
_atom_site_label
_atom_site_type_symbol
_atom_site_fract_x
_atom_site_fract_y
_atom_site_fract_z
_atom_site_U_iso_or_equiv
_atom_site_adp_type
_atom_site_occupancy
_atom_site_symmetry_multiplicity
_atom_site_calc_flag
_atom_site_refinement_flags
_atom_site_disorder_assembly
_atom_site_disorder_group
Ir(1) Ir 0.22849(2) 0.017100(10) -0.026310(10) 0.04013(8) Uani 1.00 1 d . . .
Re(1) Re 0.22966(2) 0.139370(10) 0.001000(10) 0.03234(7) Uani 1.00 1 d . . .
Re(2) Re 0.20962(2) 0.095480(10) 0.078880(10) 0.03492(7) Uani 1.00 1 d . . .
Pd(1) Pd 0.22196(3) 0.25942(3) 0.07352(2) 0.03520(15) Uani 1.00 1 d . . .
S(1) S 0.29177(11) 0.05195(9) 0.03043(7) 0.0402(5) Uani 1.00 1 d . . .
S(2) S 0.14880(11) 0.05874(9) 0.01776(7) 0.0401(5) Uani 1.00 1 d . . .
S(3) S 0.14933(10) 0.18274(9) 0.04997(7) 0.0380(5) Uani 1.00 1 d . . .
S(4) S 0.29136(10) 0.17531(8) 0.06276(7) 0.0359(4) Uani 1.00 1 d . . .
S(5) S 0.31539(11) 0.17627(10) -0.04049(7) 0.0418(5) Uani 1.00 1 d . . .
S(6) S 0.16618(11) 0.17944(10) -0.05340(7) 0.0444(5) Uani 1.00 1 d . . .
S(7) S 0.26783(12) 0.06551(10) 0.13832(7) 0.0467(5) Uani 1.00 1 d . . .
S(8) S 0.12019(13) 0.07222(12) 0.12140(8) 0.0551(6) Uani 1.00 1 d . . .
P(1) P 0.29965(12) 0.32567(10) 0.10072(8) 0.0481(6) Uani 1.00 1 d . . .
P(2) P 0.14694(13) 0.33413(10) 0.09137(9) 0.0521(7) Uani 1.00 1 d . . .
Si(1) Si 0.35516(15) 0.23853(13) -0.12266(9) 0.0574(8) Uani 1.00 1 d . . .
Si(2) Si 0.16559(15) 0.23668(13) -0.14120(8) 0.0563(7) Uani 1.00 1 d . . .
Si(3) Si 0.2587(2) 0.01822(16) 0.22985(10) 0.0851(11) Uani 1.00 1 d . . .
Si(4) Si 0.0714(2) 0.0259(2) 0.20651(14) 0.1137(16) Uani 1.00 1 d . . .
N(1) N 0.4856(15) 0.0267(13) 0.1370(11) 0.203(14) Uani 0.80 1 d P . .
C(1) C 0.2851(4) 0.2071(3) -0.0885(2) 0.044(2) Uani 1.00 1 d . . .
C(2) C 0.2168(4) 0.2070(3) -0.0948(2) 0.044(2) Uani 1.00 1 d . . .
C(3) C 0.4282(5) 0.2545(6) -0.0877(4) 0.097(4) Uani 1.00 1 d . . .
C(4) C 0.3337(6) 0.3129(4) -0.1490(3) 0.075(3) Uani 1.00 1 d . . .
C(5) C 0.3800(7) 0.1797(5) -0.1631(4) 0.108(5) Uani 1.00 1 d . . .
C(6) C 0.2027(6) 0.2145(6) -0.1931(3) 0.091(4) Uani 1.00 1 d . . .
C(7) C 0.0827(6) 0.2002(6) -0.1407(4) 0.101(5) Uani 1.00 1 d . . .
C(8) C 0.1555(7) 0.3221(5) -0.1373(4) 0.097(4) Uani 1.00 1 d . . .
C(9) C 0.2120(6) 0.0430(4) 0.1795(3) 0.060(3) Uani 1.00 1 d . . .
C(10) C 0.1472(6) 0.0447(4) 0.1712(3) 0.064(3) Uani 1.00 1 d . . .
C(11) C 0.3552(10) 0.0385(13) 0.2230(7) 0.115(8) Uani 0.70 1 d P . .
C(12) C 0.2616(14) -0.0687(8) 0.2375(7) 0.119(9) Uani 0.70 1 d P . .
C(13) C 0.2307(13) 0.0644(11) 0.2785(5) 0.094(7) Uani 0.70 1 d P . .
C(14) C 0.0953(14) -0.0392(12) 0.2510(10) 0.111(8) Uiso 0.55 1 d P . .
C(15) C 0.0071(18) -0.0085(16) 0.1774(12) 0.142(12) Uiso 0.55 1 d P . .
C(16) C 0.0571(19) 0.0949(17) 0.2459(12) 0.148(12) Uiso 0.55 1 d P . .
C(17) C 0.2345(5) -0.0786(4) -0.0479(2) 0.053(2) Uani 1.00 1 d . . .
C(18) C 0.2911(5) -0.0458(4) -0.0626(3) 0.058(2) Uani 1.00 1 d . . .
C(19) C 0.2720(5) 0.0026(4) -0.0902(3) 0.055(2) Uani 1.00 1 d . . .
C(20) C 0.2017(5) -0.0006(4) -0.0932(3) 0.060(3) Uani 1.00 1 d . . .
C(21) C 0.1774(5) -0.0488(4) -0.0670(2) 0.051(2) Uani 1.00 1 d . . .
C(22) C 0.2327(7) -0.1361(4) -0.0220(4) 0.088(4) Uani 1.00 1 d . . .
C(23) C 0.3628(6) -0.0614(5) -0.0510(4) 0.089(4) Uani 1.00 1 d . . .
C(24) C 0.3166(6) 0.0438(5) -0.1153(3) 0.087(4) Uani 1.00 1 d . . .
C(25) C 0.1603(7) 0.0391(5) -0.1221(3) 0.103(5) Uani 1.00 1 d . . .
C(26) C 0.1057(6) -0.0669(5) -0.0624(4) 0.096(4) Uani 1.00 1 d . . .
C(27) C 0.2578(5) 0.3988(4) 0.1116(4) 0.074(3) Uani 1.00 1 d . . .
C(28) C 0.1929(5) 0.4028(4) 0.1054(4) 0.077(3) Uani 1.00 1 d . . .
C(29) C 0.3743(4) 0.3484(3) 0.0722(3) 0.050(2) Uani 1.00 1 d . . .
C(30) C 0.4105(5) 0.3042(4) 0.0502(4) 0.073(3) Uani 1.00 1 d . . .
C(31) C 0.4699(5) 0.3203(5) 0.0302(4) 0.083(4) Uani 1.00 1 d . . .
C(32) C 0.4919(5) 0.3802(5) 0.0317(4) 0.073(3) Uani 1.00 1 d . . .
C(33) C 0.4550(6) 0.4245(5) 0.0538(4) 0.082(4) Uani 1.00 1 d . . .
C(34) C 0.3975(5) 0.4087(4) 0.0730(3) 0.064(3) Uani 1.00 1 d . . .
C(35) C 0.3307(5) 0.2962(5) 0.1518(3) 0.067(3) Uani 1.00 1 d . . .
C(36) C 0.2915(7) 0.2573(8) 0.1751(4) 0.110(5) Uani 1.00 1 d . . .
C(37) C 0.3130(11) 0.2306(9) 0.2138(5) 0.136(7) Uani 1.00 1 d . . .
C(38) C 0.3715(14) 0.2521(11) 0.2273(6) 0.096(8) Uani 0.70 1 d P . .
C(39) C 0.4078(12) 0.2924(10) 0.2066(7) 0.111(8) Uani 0.70 1 d P . .
C(40) C 0.3875(8) 0.3169(9) 0.1696(5) 0.079(5) Uani 0.70 1 d P . .
C(41) C 0.0816(5) 0.3590(5) 0.0548(4) 0.074(3) Uani 1.00 1 d . . .
C(42) C 0.0738(10) 0.3182(8) 0.0139(7) 0.066(6) Uani 0.60 1 d P . .
C(43) C 0.0192(10) 0.3334(9) -0.0153(8) 0.074(6) Uani 0.60 1 d P . .
C(44) C -0.0233(11) 0.3802(14) -0.0050(8) 0.089(8) Uani 0.60 1 d P . .
C(45) C -0.0193(8) 0.4128(8) 0.0259(8) 0.125(8) Uani 1.00 1 d . . .
C(46) C 0.0332(12) 0.4004(11) 0.0600(8) 0.092(8) Uani 0.60 1 d P . .
C(47) C 0.1070(9) 0.3048(9) 0.1458(6) 0.045(4) Uiso 0.55 1 d P . .
C(48) C 0.1167(16) 0.2516(14) 0.1581(11) 0.097(9) Uiso 0.55 1 d P . .
C(49) C 0.0915(18) 0.2321(15) 0.1970(11) 0.105(10) Uiso 0.55 1 d P . .
C(50) C 0.0605(14) 0.2692(13) 0.2200(9) 0.084(7) Uiso 0.55 1 d P . .
C(51) C 0.0563(16) 0.3286(17) 0.2127(11) 0.086(8) Uiso 0.55 1 d P . .
C(52) C 0.0839(12) 0.3502(11) 0.1725(8) 0.075(6) Uiso 0.55 1 d P . .
C(53) C 0.208(2) -0.061(2) 0.2472(16) 0.085(13) Uiso 0.30 1 d P . .
C(54) C -0.0073(19) 0.0766(16) 0.1854(13) 0.123(12) Uiso 0.45 1 d P . .
C(55) C 0.071(2) 0.047(2) 0.2632(17) 0.174(19) Uiso 0.45 1 d P . .
C(56) C 0.037(2) -0.056(2) 0.1909(16) 0.164(17) Uiso 0.45 1 d P . .
C(57) C 0.253(3) 0.080(2) 0.270(2) 0.09(2) Uiso 0.30 1 d P . .
C(58) C 0.383(2) 0.220(2) 0.2286(16) 0.079(14) Uiso 0.30 1 d P . .
C(59) C 0.430(3) 0.242(2) 0.191(2) 0.121(18) Uiso 0.30 1 d P . .
C(60) C 0.402(2) 0.277(2) 0.1540(17) 0.097(15) Uiso 0.30 1 d P . .
C(61) C 0.334(3) -0.000(2) 0.222(2) 0.12(2) Uiso 0.30 1 d P . .
C(62) C 0.0555(19) 0.3290(18) 0.0325(12) 0.070(10) Uiso 0.40 1 d P . .
C(63) C 0.0008(18) 0.3531(16) 0.0060(10) 0.064(8) Uiso 0.40 1 d P . .
C(65) C 0.0138(17) 0.4482(14) 0.0425(10) 0.073(8) Uiso 0.40 1 d P . .
C(66) C 0.070(2) 0.4294(17) 0.0642(13) 0.094(12) Uiso 0.40 1 d P . .
C(67) C 0.1036(11) 0.3238(10) 0.1374(7) 0.044(5) Uiso 0.45 1 d P . .
C(68) C 0.0920(18) 0.2557(16) 0.1498(11) 0.082(9) Uiso 0.45 1 d P . .
C(69) C 0.061(2) 0.235(2) 0.1887(17) 0.127(16) Uiso 0.45 1 d P . .
C(70) C 0.055(2) 0.300(2) 0.2178(16) 0.109(15) Uiso 0.45 1 d P . .
C(71) C 0.051(2) 0.3557(19) 0.2040(14) 0.109(14) Uiso 0.45 1 d P . .
C(72) C 0.0772(18) 0.3743(16) 0.1605(12) 0.098(11) Uiso 0.45 1 d P . .
C(73) C 0.4673(18) 0.0751(15) 0.1327(11) 0.158(14) Uani 0.80 1 d P . .
C(74) C 0.4446(12) 0.1292(15) 0.1280(11) 0.214(16) Uani 0.80 1 d P . .
H(1) H 0.4259 0.2958 -0.0774 0.116 Uiso 1.00 1 c R . .
H(2) H 0.4679 0.2492 -0.1038 0.116 Uiso 1.00 1 c R . .
H(3) H 0.4281 0.2266 -0.0643 0.116 Uiso 1.00 1 c R . .
H(4) H 0.3139 0.3048 -0.1760 0.090 Uiso 1.00 1 c R . .
H(5) H 0.3729 0.3368 -0.1529 0.090 Uiso 1.00 1 c R . .
H(6) H 0.3031 0.3351 -0.1316 0.090 Uiso 1.00 1 c R . .
H(7) H 0.4142 0.1544 -0.1515 0.130 Uiso 1.00 1 c R . .
H(8) H 0.3961 0.2000 -0.1880 0.130 Uiso 1.00 1 c R . .
H(9) H 0.3428 0.1547 -0.1704 0.130 Uiso 1.00 1 c R . .
H(10) H 0.2329 0.2457 -0.2022 0.109 Uiso 1.00 1 c R . .
H(11) H 0.1685 0.2099 -0.2138 0.109 Uiso 1.00 1 c R . .
H(12) H 0.2258 0.1764 -0.1900 0.109 Uiso 1.00 1 c R . .
H(13) H 0.0840 0.1632 -0.1571 0.122 Uiso 1.00 1 c R . .
H(14) H 0.0510 0.2278 -0.1527 0.122 Uiso 1.00 1 c R . .
H(15) H 0.0703 0.1906 -0.1121 0.122 Uiso 1.00 1 c R . .
H(16) H 0.1165 0.3309 -0.1214 0.116 Uiso 1.00 1 c R . .
H(17) H 0.1516 0.3394 -0.1651 0.116 Uiso 1.00 1 c R . .
H(18) H 0.1931 0.3395 -0.1233 0.116 Uiso 1.00 1 c R . .
H(19) H 0.2767 -0.1471 -0.0139 0.106 Uiso 1.00 1 c R . .
H(20) H 0.2135 -0.1687 -0.0382 0.106 Uiso 1.00 1 c R . .
H(21) H 0.2067 -0.1292 0.0029 0.106 Uiso 1.00 1 c R . .
H(22) H 0.3919 -0.0328 -0.0645 0.107 Uiso 1.00 1 c R . .
H(23) H 0.3731 -0.1022 -0.0602 0.107 Uiso 1.00 1 c R . .
H(24) H 0.3681 -0.0586 -0.0209 0.107 Uiso 1.00 1 c R . .
H(25) H 0.2906 0.0707 -0.1326 0.104 Uiso 1.00 1 c R . .
H(26) H 0.3447 0.0194 -0.1330 0.104 Uiso 1.00 1 c R . .
H(27) H 0.3431 0.0676 -0.0963 0.104 Uiso 1.00 1 c R . .
H(28) H 0.1150 0.0271 -0.1196 0.124 Uiso 1.00 1 c R . .
H(29) H 0.1746 0.0338 -0.1508 0.124 Uiso 1.00 1 c R . .
H(30) H 0.1649 0.0813 -0.1141 0.124 Uiso 1.00 1 c R . .
H(31) H 0.1020 -0.1014 -0.0437 0.115 Uiso 1.00 1 c R . .
H(32) H 0.0886 -0.0777 -0.0897 0.115 Uiso 1.00 1 c R . .
H(33) H 0.0811 -0.0331 -0.0511 0.115 Uiso 1.00 1 c R . .
H(34) H 0.2822 0.4335 0.1217 0.089 Uiso 1.00 1 c R . .
H(35) H 0.1708 0.4414 0.1084 0.092 Uiso 1.00 1 c R . .
H(36) H 0.3947 0.2628 0.0485 0.088 Uiso 1.00 1 c R . .
H(37) H 0.4952 0.2897 0.0157 0.099 Uiso 1.00 1 c R . .
H(38) H 0.5320 0.3915 0.0176 0.088 Uiso 1.00 1 c R . .
H(39) H 0.4708 0.4659 0.0555 0.098 Uiso 1.00 1 c R . .
H(40) H 0.3722 0.4396 0.0872 0.076 Uiso 1.00 1 c R . .
H(46) H 0.4687 0.1577 0.1452 0.256 Uiso 0.80 1 c R . .
H(47) H 0.3989 0.1301 0.1356 0.256 Uiso 0.80 1 c R . .
H(48) H 0.4493 0.1403 0.0988 0.256 Uiso 0.80 1 c R . .

loop_
_atom_site_aniso_label
_atom_site_aniso_U_11
_atom_site_aniso_U_22
_atom_site_aniso_U_33
_atom_site_aniso_U_12
_atom_site_aniso_U_13
_atom_site_aniso_U_23
Ir(1) 0.0524(2) 0.03502(16) 0.03301(16) -0.00126(13) -0.00343(14) -0.00548(12)
Re(1) 0.03662(17) 0.03159(14) 0.02880(15) -0.00070(11) -0.00221(12) 0.00082(12)
Re(2) 0.04539(19) 0.03089(14) 0.02849(15) -0.00343(12) -0.00085(13) -0.00029(12)
Pd(1) 0.0400(3) 0.0299(2) 0.0357(3) -0.0021(2) 0.0017(2) -0.0031(2)
S(1) 0.0486(12) 0.0362(9) 0.0357(10) 0.0036(8) -0.0059(8) -0.0056(8)
S(2) 0.0445(11) 0.0377(9) 0.0380(10) -0.0068(8) -0.0003(8) -0.0045(8)
S(3) 0.0391(10) 0.0365(9) 0.0383(10) -0.0011(7) -0.0003(8) -0.0007(8)
S(4) 0.0390(10) 0.0309(8) 0.0379(10) 0.0001(7) -0.0051(8) -0.0004(7)
S(5) 0.0384(11) 0.0485(10) 0.0386(10) 0.0018(8) 0.0016(8) 0.0052(8)
S(6) 0.0421(11) 0.0545(11) 0.0367(10) 0.0011(9) -0.0053(9) 0.0081(9)
S(7) 0.0679(15) 0.0394(10) 0.0327(10) 0.0015(9) -0.0088(9) 0.0018(8)
S(8) 0.0583(15) 0.0631(13) 0.0439(12) -0.0140(11) 0.0095(10) 0.0014(11)
P(1) 0.0476(13) 0.0412(11) 0.0554(14) -0.0092(9) 0.0067(11) -0.0142(10)
P(2) 0.0480(14) 0.0420(11) 0.0663(16) 0.0007(9) 0.0154(11) -0.0073(11)
Si(1) 0.0621(17) 0.0602(15) 0.0500(15) -0.0008(12) 0.0155(13) 0.0134(12)
Si(2) 0.0680(18) 0.0650(16) 0.0358(13) 0.0086(13) -0.0091(12) 0.0105(12)
Si(3) 0.149(3) 0.0696(19) 0.0366(15) 0.005(2) -0.0140(19) 0.0073(14)
Si(4) 0.145(4) 0.126(3) 0.070(2) -0.055(3) 0.050(2) 0.004(2)
N(1) 0.17(2) 0.20(2) 0.24(3) 0.01(2) 0.05(2) -0.04(2)
C(1) 0.060(5) 0.038(4) 0.033(4) 0.008(3) 0.004(3) 0.003(3)
C(2) 0.038(4) 0.045(4) 0.048(4) 0.001(3) -0.001(3) 0.005(3)
C(3) 0.067(7) 0.118(10) 0.107(10) -0.024(7) -0.000(7) 0.046(8)
C(4) 0.089(8) 0.077(7) 0.058(6) -0.015(6) 0.005(6) 0.020(5)
C(5) 0.140(13) 0.082(8) 0.103(10) 0.013(8) 0.069(10) -0.000(8)
C(6) 0.114(10) 0.110(10) 0.050(6) -0.008(8) -0.006(6) -0.006(7)
C(7) 0.070(8) 0.153(12) 0.080(9) -0.003(8) -0.029(7) 0.033(9)
C(8) 0.136(12) 0.082(7) 0.072(8) 0.042(7) -0.019(8) 0.010(6)
C(9) 0.096(8) 0.043(4) 0.039(5) -0.013(4) 0.004(5) -0.005(3)
C(10) 0.088(8) 0.060(5) 0.044(5) -0.022(5) 0.010(5) -0.003(4)
C(11) 0.076(13) 0.18(2) 0.085(14) -0.001(15) -0.031(11) 0.063(16)
C(12) 0.18(2) 0.063(10) 0.112(18) 0.008(13) -0.051(17) 0.035(11)
C(13) 0.13(2) 0.116(17) 0.037(8) -0.035(15) 0.006(10) -0.029(10)
C(17) 0.071(6) 0.047(4) 0.039(4) -0.002(4) -0.002(4) -0.020(3)
C(18) 0.060(6) 0.062(5) 0.054(5) 0.004(4) 0.006(4) -0.026(4)
C(19) 0.075(7) 0.051(5) 0.039(4) -0.009(4) 0.008(4) -0.013(4)
C(20) 0.086(7) 0.051(5) 0.043(5) 0.008(4) -0.020(5) -0.017(4)
C(21) 0.063(6) 0.049(4) 0.042(5) -0.011(4) 0.004(4) -0.016(4)
C(22) 0.155(13) 0.034(4) 0.076(8) 0.019(6) 0.009(8) -0.011(5)
C(23) 0.085(9) 0.086(8) 0.096(10) 0.005(6) -0.003(7) -0.031(7)
C(24) 0.131(11) 0.079(7) 0.051(6) -0.027(7) 0.032(7) -0.013(5)
C(25) 0.155(13) 0.093(9) 0.061(7) 0.018(8) -0.053(8) -0.011(6)
C(26) 0.075(8) 0.103(9) 0.110(10) -0.016(7) 0.008(7) -0.063(8)
C(27) 0.063(6) 0.040(4) 0.121(10) -0.003(4) 0.024(6) -0.030(5)
C(28) 0.080(8) 0.032(4) 0.118(10) -0.006(4) 0.025(7) -0.022(5)
C(29) 0.042(5) 0.041(4) 0.066(6) -0.003(3) 0.003(4) -0.009(4)
C(30) 0.060(6) 0.048(5) 0.112(9) -0.004(4) 0.015(6) -0.007(6)
C(31) 0.053(6) 0.071(7) 0.124(11) 0.002(5) 0.024(7) 0.010(7)
C(32) 0.043(5) 0.083(7) 0.093(9) -0.017(5) 0.011(5) 0.026(6)
C(33) 0.077(8) 0.065(6) 0.103(10) -0.019(5) 0.001(7) 0.010(6)
C(34) 0.063(6) 0.044(4) 0.084(7) -0.014(4) 0.006(5) -0.009(5)
C(35) 0.076(7) 0.072(6) 0.053(6) -0.006(5) -0.007(5) -0.016(5)
C(36) 0.098(10) 0.161(14) 0.072(9) -0.017(9) 0.008(8) 0.043(9)
C(37) 0.153(17) 0.187(18) 0.067(9) -0.007(14) 0.011(11) 0.046(11)
C(38) 0.14(2) 0.094(15) 0.054(11) 0.024(15) -0.022(12) 0.008(11)
C(39) 0.128(18) 0.113(16) 0.091(15) -0.023(14) -0.059(14) 0.038(14)
C(40) 0.073(11) 0.103(13) 0.061(10) -0.003(9) -0.029(8) 0.009(10)
C(41) 0.050(6) 0.078(7) 0.095(9) 0.025(5) 0.016(6) 0.029(6)
C(42) 0.068(13) 0.062(11) 0.067(13) -0.036(9) -0.017(11) 0.006(10)
C(43) 0.066(13) 0.065(11) 0.092(16) -0.006(9) -0.024(11) 0.033(11)
C(44) 0.050(12) 0.12(2) 0.099(19) 0.009(13) -0.009(12) 0.051(17)
C(45) 0.062(9) 0.124(15) 0.19(2) 0.033(9) 0.007(12) 0.030(14)
C(46) 0.084(16) 0.091(15) 0.103(18) 0.054(13) -0.003(14) -0.003(14)
C(73) 0.18(3) 0.14(2) 0.15(2) -0.01(2) 0.04(2) 0.00(2)
C(74) 0.11(2) 0.28(3) 0.26(4) -0.09(2) -0.01(2) 0.13(3)

loop_
_atom_type_symbol
_atom_type_description
_atom_type_scat_dispersion_real
_atom_type_scat_dispersion_imag
_atom_type_scat_source
C C 0.003 0.002
;
International Tables for Crystallography
(1992, Vol. C, Tables 4.2.6.8 and 6.1.1.4)
;
H H 0.000 0.000
;
International Tables for Crystallography
(1992, Vol. C, Table 6.1.1.4)
;
Si Si 0.082 0.070
;
International Tables for Crystallography
(1992, Vol. C, Tables 4.2.6.8 and 6.1.1.4)
;
N N 0.006 0.003
;
International Tables for Crystallography
(1992, Vol. C, Tables 4.2.6.8 and 6.1.1.4)
;
P P 0.102 0.094
;
International Tables for Crystallography
(1992, Vol. C, Tables 4.2.6.8 and 6.1.1.4)
;
S S 0.125 0.123
;
International Tables for Crystallography
(1992, Vol. C, Tables 4.2.6.8 and 6.1.1.4)
;
Pd Pd -0.999 1.007
;
International Tables for Crystallography
(1992, Vol. C, Tables 4.2.6.8 and 6.1.1.4)
;
Re Re -1.018 7.231
;
International Tables for Crystallography
(1992, Vol. C, Tables 4.2.6.8 and 6.1.1.4)
;
Ir Ir -1.444 7.990
;
International Tables for Crystallography
(1992, Vol. C, Tables 4.2.6.8 and 6.1.1.4)
;

loop_
_geom_angle_atom_site_label_1
_geom_angle_atom_site_label_2
_geom_angle_atom_site_label_3
_geom_angle
_geom_angle_publ_flag
_geom_angle_site_symmetry_1
_geom_angle_site_symmetry_2
_geom_angle_site_symmetry_3
Re(1) Ir(1) S(1) 56.54(5) yes . . .
Re(1) Ir(1) S(2) 56.52(5) yes . . .
Re(1) Ir(1) C(17) 176.3(2) yes . . .
Re(1) Ir(1) C(18) 138.7(2) yes . . .
Re(1) Ir(1) C(19) 114.3(2) yes . . .
Re(1) Ir(1) C(20) 117.5(2) yes . . .
Re(1) Ir(1) C(21) 144.0(2) yes . . .
S(1) Ir(1) S(2) 78.12(7) yes . . .
S(1) Ir(1) C(17) 121.2(2) yes . . .
S(1) Ir(1) C(18) 106.7(2) yes . . .
S(1) Ir(1) C(19) 121.7(2) yes . . .
S(1) Ir(1) C(20) 157.6(2) yes . . .
S(1) Ir(1) C(21) 157.8(2) yes . . .
S(2) Ir(1) C(17) 126.6(2) yes . . .
S(2) Ir(1) C(18) 164.3(2) yes . . .
S(2) Ir(1) C(19) 151.3(2) yes . . .
S(2) Ir(1) C(20) 118.0(2) yes . . .
S(2) Ir(1) C(21) 106.2(2) yes . . .
C(17) Ir(1) C(18) 38.0(3) yes . . .
C(17) Ir(1) C(19) 64.0(3) yes . . .
C(17) Ir(1) C(20) 63.4(3) yes . . .
C(17) Ir(1) C(21) 38.8(3) yes . . .
C(18) Ir(1) C(19) 37.5(3) yes . . .
C(18) Ir(1) C(20) 62.2(3) yes . . .
C(18) Ir(1) C(21) 63.7(3) yes . . .
C(19) Ir(1) C(20) 37.6(4) yes . . .
C(19) Ir(1) C(21) 64.0(3) yes . . .
C(20) Ir(1) C(21) 37.8(3) yes . . .
Ir(1) Re(1) Re(2) 86.675(10) yes . . .
Ir(1) Re(1) S(1) 52.09(5) yes . . .
Ir(1) Re(1) S(2) 51.79(5) yes . . .
Ir(1) Re(1) S(3) 123.98(4) yes . . .
Ir(1) Re(1) S(4) 123.68(4) yes . . .
Ir(1) Re(1) S(5) 99.31(5) yes . . .
Ir(1) Re(1) S(6) 97.19(5) yes . . .
Re(2) Re(1) S(1) 56.88(5) yes . . .
Re(2) Re(1) S(2) 56.27(5) yes . . .
Re(2) Re(1) S(3) 56.79(5) yes . . .
Re(2) Re(1) S(4) 57.15(4) yes . . .
Re(2) Re(1) S(5) 139.32(5) yes . . .
Re(2) Re(1) S(6) 137.18(5) yes . . .
S(1) Re(1) S(2) 72.99(7) yes . . .
S(1) Re(1) S(3) 113.67(7) yes . . .
S(1) Re(1) S(4) 71.66(6) yes . . .
S(1) Re(1) S(5) 95.64(7) yes . . .
S(1) Re(1) S(6) 148.68(7) yes . . .
S(2) Re(1) S(3) 72.24(6) yes . . .
S(2) Re(1) S(4) 113.42(7) yes . . .
S(2) Re(1) S(5) 150.22(7) yes . . .
S(2) Re(1) S(6) 93.36(7) yes . . .
S(3) Re(1) S(4) 73.21(6) yes . . .
S(3) Re(1) S(5) 136.45(7) yes . . .
S(3) Re(1) S(6) 87.35(7) yes . . .
S(4) Re(1) S(5) 87.52(7) yes . . .
S(4) Re(1) S(6) 139.00(6) yes . . .
S(5) Re(1) S(6) 82.32(7) yes . . .
Re(1) Re(2) S(1) 57.33(5) yes . . .
Re(1) Re(2) S(2) 57.48(5) yes . . .
Re(1) Re(2) S(3) 56.76(5) yes . . .
Re(1) Re(2) S(4) 56.82(5) yes . . .
Re(1) Re(2) S(7) 140.51(6) yes . . .
Re(1) Re(2) S(8) 137.12(6) yes . . .
S(1) Re(2) S(2) 73.79(7) yes . . .
S(1) Re(2) S(3) 114.09(7) yes . . .
S(1) Re(2) S(4) 71.72(6) yes . . .
S(1) Re(2) S(7) 92.93(7) yes . . .
S(1) Re(2) S(8) 144.10(8) yes . . .
S(2) Re(2) S(3) 72.80(6) yes . . .
S(2) Re(2) S(4) 114.29(7) yes . . .
S(2) Re(2) S(7) 144.34(7) yes . . .
S(2) Re(2) S(8) 89.52(8) yes . . .
S(3) Re(2) S(4) 73.04(6) yes . . .
S(3) Re(2) S(7) 141.31(7) yes . . .
S(3) Re(2) S(8) 89.74(8) yes . . .
S(4) Re(2) S(7) 91.38(7) yes . . .
S(4) Re(2) S(8) 143.58(8) yes . . .
S(7) Re(2) S(8) 82.32(8) yes . . .
S(3) Pd(1) S(4) 76.90(7) yes . . .
S(3) Pd(1) P(1) 173.32(8) yes . . .
S(3) Pd(1) P(2) 99.60(8) yes . . .
S(4) Pd(1) P(1) 97.71(7) yes . . .
S(4) Pd(1) P(2) 172.03(8) yes . . .
P(1) Pd(1) P(2) 85.24(8) yes . . .
Ir(1) S(1) Re(1) 71.37(6) yes . . .
Ir(1) S(1) Re(2) 103.43(8) yes . . .
Re(1) S(1) Re(2) 65.79(5) yes . . .
Ir(1) S(2) Re(1) 71.69(6) yes . . .
Ir(1) S(2) Re(2) 104.66(8) yes . . .
Re(1) S(2) Re(2) 66.25(5) yes . . .
Re(1) S(3) Re(2) 66.45(5) yes . . .
Re(1) S(3) Pd(1) 93.33(7) yes . . .
Re(2) S(3) Pd(1) 96.99(7) yes . . .
Re(1) S(4) Re(2) 66.03(5) yes . . .
Re(1) S(4) Pd(1) 93.40(7) yes . . .
Re(2) S(4) Pd(1) 96.84(7) yes . . .
Re(1) S(5) C(1) 110.9(3) yes . . .
Re(1) S(6) C(2) 110.8(2) yes . . .
Re(2) S(7) C(9) 110.1(3) yes . . .
Re(2) S(8) C(10) 110.3(4) yes . . .
Pd(1) P(1) C(27) 107.3(3) yes . . .
Pd(1) P(1) C(29) 123.5(3) yes . . .
Pd(1) P(1) C(35) 109.9(3) yes . . .
C(27) P(1) C(29) 103.9(4) yes . . .
C(27) P(1) C(35) 107.1(5) yes . . .
C(29) P(1) C(35) 104.0(4) yes . . .
Pd(1) P(2) C(28) 107.7(3) yes . . .
Pd(1) P(2) C(41) 122.1(4) yes . . .
Pd(1) P(2) C(47) 104.6(5) yes . . .
Pd(1) P(2) C(67) 117.1(7) yes . . .
C(28) P(2) C(41) 106.3(5) yes . . .
C(28) P(2) C(47) 105.1(7) yes . . .
C(28) P(2) C(67) 99.4(8) yes . . .
C(41) P(2) C(47) 110.0(6) yes . . .
C(41) P(2) C(67) 101.7(8) yes . . .
C(47) P(2) C(67) 12.5(9) yes . . .
C(1) Si(1) C(3) 108.7(5) yes . . .
C(1) Si(1) C(4) 112.8(4) yes . . .
C(1) Si(1) C(5) 109.8(5) yes . . .
C(3) Si(1) C(4) 106.5(5) yes . . .
C(3) Si(1) C(5) 108.3(6) yes . . .
C(4) Si(1) C(5) 110.5(5) yes . . .
C(2) Si(2) C(6) 111.5(5) yes . . .
C(2) Si(2) C(7) 109.9(5) yes . . .
C(2) Si(2) C(8) 110.2(5) yes . . .
C(6) Si(2) C(7) 105.2(6) yes . . .
C(6) Si(2) C(8) 111.0(5) yes . . .
C(7) Si(2) C(8) 109.0(6) yes . . .
C(9) Si(3) C(11) 109.1(7) yes . . .
C(9) Si(3) C(12) 113.4(8) yes . . .
C(9) Si(3) C(13) 111.6(8) yes . . .
C(9) Si(3) C(53) 101.9(14) yes . . .
C(9) Si(3) C(57) 109(2) yes . . .
C(9) Si(3) C(61) 114(2) yes . . .
C(11) Si(3) C(12) 101.6(12) yes . . .
C(11) Si(3) C(13) 104.9(10) yes . . .
C(12) Si(3) C(13) 115.2(10) yes . . .
C(53) Si(3) C(57) 113(2) yes . . .
C(53) Si(3) C(61) 108(2) yes . . .
C(57) Si(3) C(61) 110(3) yes . . .
C(10) Si(4) C(14) 110.6(9) yes . . .
C(10) Si(4) C(15) 112.0(13) yes . . .
C(10) Si(4) C(16) 108.6(12) yes . . .
C(14) Si(4) C(15) 103.8(14) yes . . .
C(14) Si(4) C(16) 97.4(14) yes . . .
C(15) Si(4) C(16) 123.0(17) yes . . .
C(54) Si(4) C(55) 100(2) yes . . .
C(54) Si(4) C(56) 97.5(18) yes . . .
C(55) Si(4) C(56) 118(2) yes . . .
S(5) C(1) Si(1) 111.3(4) yes . . .
S(5) C(1) C(2) 117.6(6) yes . . .
Si(1) C(1) C(2) 131.1(6) yes . . .
S(6) C(2) Si(2) 111.5(4) yes . . .
S(6) C(2) C(1) 118.1(6) yes . . .
Si(2) C(2) C(1) 130.3(6) yes . . .
S(7) C(9) Si(3) 111.4(6) yes . . .
S(7) C(9) C(10) 118.0(7) yes . . .
Si(3) C(9) C(10) 130.6(8) yes . . .
S(8) C(10) Si(4) 109.7(6) yes . . .
S(8) C(10) C(9) 119.1(8) yes . . .
Si(4) C(10) C(9) 131.1(8) yes . . .
Ir(1) C(17) C(18) 70.8(5) yes . . .
Ir(1) C(17) C(21) 70.2(4) yes . . .
Ir(1) C(17) C(22) 128.5(7) yes . . .
C(18) C(17) C(21) 106.3(7) yes . . .
C(18) C(17) C(22) 128.0(9) yes . . .
C(21) C(17) C(22) 125.4(9) yes . . .
Ir(1) C(18) C(17) 71.2(5) yes . . .
Ir(1) C(18) C(19) 72.5(5) yes . . .
Ir(1) C(18) C(23) 124.0(7) yes . . .
C(17) C(18) C(19) 110.6(8) yes . . .
C(17) C(18) C(23) 124.8(9) yes . . .
C(19) C(18) C(23) 124.6(9) yes . . .
Ir(1) C(19) C(18) 70.0(5) yes . . .
Ir(1) C(19) C(20) 70.8(5) yes . . .
Ir(1) C(19) C(24) 129.3(7) yes . . .
C(18) C(19) C(20) 106.0(8) yes . . .
C(18) C(19) C(24) 127.1(9) yes . . .
C(20) C(19) C(24) 126.4(9) yes . . .
Ir(1) C(20) C(19) 71.6(5) yes . . .
Ir(1) C(20) C(21) 70.1(5) yes . . .
Ir(1) C(20) C(25) 127.8(7) yes . . .
C(19) C(20) C(21) 110.0(8) yes . . .
C(19) C(20) C(25) 124.5(9) yes . . .
C(21) C(20) C(25) 125.5(10) yes . . .
Ir(1) C(21) C(17) 71.0(5) yes . . .
Ir(1) C(21) C(20) 72.2(5) yes . . .
Ir(1) C(21) C(26) 124.7(7) yes . . .
C(17) C(21) C(20) 107.1(8) yes . . .
C(17) C(21) C(26) 127.4(8) yes . . .
C(20) C(21) C(26) 125.4(9) yes . . .
P(1) C(27) C(28) 119.0(7) yes . . .
P(2) C(28) C(27) 119.2(7) yes . . .
P(1) C(29) C(30) 119.6(6) yes . . .
P(1) C(29) C(34) 121.7(7) yes . . .
C(30) C(29) C(34) 118.6(9) yes . . .
C(29) C(30) C(31) 120.3(9) yes . . .
C(30) C(31) C(32) 119.8(10) yes . . .
C(31) C(32) C(33) 119.6(10) yes . . .
C(32) C(33) C(34) 120.3(10) yes . . .
C(29) C(34) C(33) 121.4(9) yes . . .
P(1) C(35) C(36) 119.1(9) yes . . .
P(1) C(35) C(40) 122.3(10) yes . . .
P(1) C(35) C(60) 118(2) yes . . .
C(36) C(35) C(40) 118.2(12) yes . . .
C(36) C(35) C(60) 111(2) yes . . .
C(35) C(36) C(37) 122.4(14) yes . . .
C(36) C(37) C(38) 113.6(18) yes . . .
C(36) C(37) C(58) 128(2) yes . . .
C(37) C(38) C(39) 125(2) yes . . .
C(38) C(39) C(40) 121(2) yes . . .
C(35) C(40) C(39) 119.1(17) yes . . .
P(2) C(41) C(42) 114.9(10) yes . . .
P(2) C(41) C(46) 130.2(14) yes . . .
P(2) C(41) C(62) 125(2) yes . . .
P(2) C(41) C(66) 106.1(16) yes . . .
C(42) C(41) C(46) 114.0(15) yes . . .
C(41) C(42) C(43) 117.5(16) yes . . .
C(42) C(43) C(44) 119(2) yes . . .
C(43) C(44) C(45) 126(2) yes . . .
C(44) C(45) C(46) 121(2) yes . . .
C(63) C(45) C(65) 128(2) yes . . .
C(41) C(46) C(45) 122(2) yes . . .
P(2) C(47) C(48) 120(2) yes . . .
P(2) C(47) C(52) 115.6(16) yes . . .
C(48) C(47) C(52) 122(2) yes . . .
C(47) C(48) C(49) 120(3) yes . . .
C(48) C(49) C(50) 120(3) yes . . .
C(49) C(50) C(51) 124(3) yes . . .
C(50) C(51) C(52) 116(3) yes . . .
C(47) C(52) C(51) 115(2) yes . . .
C(37) C(58) C(59) 107(3) yes . . .
C(58) C(59) C(60) 120(4) yes . . .
C(35) C(60) C(59) 123(4) yes . . .
C(41) C(62) C(63) 121(3) yes . . .
C(45) C(63) C(62) 106(2) yes . . .
C(45) C(65) C(66) 120(3) yes . . .
C(41) C(66) C(65) 109(2) yes . . .
P(2) C(67) C(68) 114.7(19) yes . . .
P(2) C(67) C(72) 122(2) yes . . .
C(68) C(67) C(72) 123(2) yes . . .
C(67) C(68) C(69) 125(3) yes . . .
C(68) C(69) C(70) 104(3) yes . . .
C(69) C(70) C(71) 127(4) yes . . .
C(70) C(71) C(72) 122(4) yes . . .
C(67) C(72) C(71) 113(3) yes . . .
N(1) C(73) C(74) 178(4) yes . . .
Si(1) C(3) H(1) 109.6 no . . .
Si(1) C(3) H(2) 109.2 no . . .
Si(1) C(3) H(3) 109.5 no . . .
H(1) C(3) H(2) 109.5 no . . .
H(1) C(3) H(3) 109.5 no . . .
H(2) C(3) H(3) 109.5 no . . .
Si(1) C(4) H(4) 109.5 no . . .
Si(1) C(4) H(5) 109.6 no . . .
Si(1) C(4) H(6) 109.3 no . . .
H(4) C(4) H(5) 109.5 no . . .
H(4) C(4) H(6) 109.5 no . . .
H(5) C(4) H(6) 109.5 no . . .
Si(1) C(5) H(7) 109.0 no . . .
Si(1) C(5) H(8) 109.5 no . . .
Si(1) C(5) H(9) 109.8 no . . .
H(7) C(5) H(8) 109.5 no . . .
H(7) C(5) H(9) 109.5 no . . .
H(8) C(5) H(9) 109.5 no . . .
Si(2) C(6) H(10) 109.7 no . . .
Si(2) C(6) H(11) 109.5 no . . .
Si(2) C(6) H(12) 109.3 no . . .
H(10) C(6) H(11) 109.5 no . . .
H(10) C(6) H(12) 109.5 no . . .
H(11) C(6) H(12) 109.5 no . . .
Si(2) C(7) H(13) 109.1 no . . .
Si(2) C(7) H(14) 109.5 no . . .
Si(2) C(7) H(15) 109.8 no . . .
H(13) C(7) H(14) 109.5 no . . .
H(13) C(7) H(15) 109.5 no . . .
H(14) C(7) H(15) 109.5 no . . .
Si(2) C(8) H(16) 108.8 no . . .
Si(2) C(8) H(17) 109.9 no . . .
Si(2) C(8) H(18) 109.7 no . . .
H(16) C(8) H(17) 109.5 no . . .
H(16) C(8) H(18) 109.5 no . . .
H(17) C(8) H(18) 109.5 no . . .
C(17) C(22) H(19) 109.4 no . . .
C(17) C(22) H(20) 109.6 no . . .
C(17) C(22) H(21) 109.4 no . . .
H(19) C(22) H(20) 109.5 no . . .
H(19) C(22) H(21) 109.5 no . . .
H(20) C(22) H(21) 109.5 no . . .
C(18) C(23) H(22) 109.4 no . . .
C(18) C(23) H(23) 109.7 no . . .
C(18) C(23) H(24) 109.3 no . . .
H(22) C(23) H(23) 109.5 no . . .
H(22) C(23) H(24) 109.5 no . . .
H(23) C(23) H(24) 109.5 no . . .
C(19) C(24) H(25) 109.6 no . . .
C(19) C(24) H(26) 109.6 no . . .
C(19) C(24) H(27) 109.2 no . . .
H(25) C(24) H(26) 109.5 no . . .
H(25) C(24) H(27) 109.5 no . . .
H(26) C(24) H(27) 109.5 no . . .
C(20) C(25) H(28) 109.1 no . . .
C(20) C(25) H(29) 109.6 no . . .
C(20) C(25) H(30) 109.7 no . . .
H(28) C(25) H(29) 109.5 no . . .
H(28) C(25) H(30) 109.5 no . . .
H(29) C(25) H(30) 109.5 no . . .
C(21) C(26) H(31) 109.8 no . . .
C(21) C(26) H(32) 109.0 no . . .
C(21) C(26) H(33) 109.6 no . . .
H(31) C(26) H(32) 109.5 no . . .
H(31) C(26) H(33) 109.5 no . . .
H(32) C(26) H(33) 109.5 no . . .
P(1) C(27) H(34) 120.5 no . . .
C(28) C(27) H(34) 120.5 no . . .
P(2) C(28) H(35) 120.4 no . . .
C(27) C(28) H(35) 120.4 no . . .
C(29) C(30) H(36) 120.0 no . . .
C(31) C(30) H(36) 119.7 no . . .
C(30) C(31) H(37) 120.1 no . . .
C(32) C(31) H(37) 120.1 no . . .
C(31) C(32) H(38) 120.0 no . . .
C(33) C(32) H(38) 120.4 no . . .
C(32) C(33) H(39) 119.7 no . . .
C(34) C(33) H(39) 120.0 no . . .
C(29) C(34) H(40) 119.2 no . . .
C(33) C(34) H(40) 119.4 no . . .
C(73) C(74) H(46) 110.4 no . . .
C(73) C(74) H(47) 109.9 no . . .
C(73) C(74) H(48) 108.1 no . . .
H(46) C(74) H(47) 109.5 no . . .
H(46) C(74) H(48) 109.5 no . . .
H(47) C(74) H(48) 109.5 no . . .

loop_
_geom_bond_atom_site_label_1
_geom_bond_atom_site_label_2
_geom_bond_distance
_geom_bond_publ_flag
_geom_bond_site_symmetry_1
_geom_bond_site_symmetry_2
Ir(1) Re(1) 2.7758(3) yes . .
Ir(1) S(1) 2.311(2) yes . .
Ir(1) S(2) 2.297(2) yes . .
Ir(1) C(17) 2.179(8) yes . .
Ir(1) C(18) 2.174(10) yes . .
Ir(1) C(19) 2.206(9) yes . .
Ir(1) C(20) 2.196(10) yes . .
Ir(1) C(21) 2.169(9) yes . .
Re(1) Re(2) 2.6476(4) yes . .
Re(1) S(1) 2.444(2) yes . .
Re(1) S(2) 2.439(2) yes . .
Re(1) S(3) 2.416(2) yes . .
Re(1) S(4) 2.425(2) yes . .
Re(1) S(5) 2.300(2) yes . .
Re(1) S(6) 2.298(2) yes . .
Re(2) S(1) 2.431(2) yes . .
Re(2) S(2) 2.406(2) yes . .
Re(2) S(3) 2.416(2) yes . .
Re(2) S(4) 2.4342(19) yes . .
Re(2) S(7) 2.292(2) yes . .
Re(2) S(8) 2.292(2) yes . .
Pd(1) S(3) 2.327(2) yes . .
Pd(1) S(4) 2.3148(19) yes . .
Pd(1) P(1) 2.283(2) yes . .
Pd(1) P(2) 2.278(2) yes . .
S(5) C(1) 1.755(8) yes . .
S(6) C(2) 1.753(8) yes . .
S(7) C(9) 1.777(10) yes . .
S(8) C(10) 1.756(10) yes . .
P(1) C(27) 1.821(10) yes . .
P(1) C(29) 1.812(9) yes . .
P(1) C(35) 1.831(11) yes . .
P(2) C(28) 1.802(10) yes . .
P(2) C(41) 1.824(12) yes . .
P(2) C(47) 1.987(19) yes . .
P(2) C(67) 1.70(2) yes . .
Si(1) C(1) 1.892(9) yes . .
Si(1) C(3) 1.862(13) yes . .
Si(1) C(4) 1.856(10) yes . .
Si(1) C(5) 1.862(13) yes . .
Si(2) C(2) 1.892(9) yes . .
Si(2) C(6) 1.852(12) yes . .
Si(2) C(7) 1.844(13) yes . .
Si(2) C(8) 1.859(11) yes . .
Si(3) C(9) 1.912(10) yes . .
Si(3) C(11) 2.00(2) yes . .
Si(3) C(12) 1.894(18) yes . .
Si(3) C(13) 1.91(2) yes . .
Si(3) C(53) 2.05(4) yes . .
Si(3) C(57) 1.83(6) yes . .
Si(3) C(61) 1.59(6) yes . .
Si(4) C(10) 1.925(12) yes . .
Si(4) C(14) 2.04(2) yes . .
Si(4) C(15) 1.75(3) yes . .
Si(4) C(16) 1.96(3) yes . .
Si(4) C(54) 2.03(3) yes . .
Si(4) C(55) 1.83(5) yes . .
Si(4) C(56) 1.95(4) yes . .
N(1) C(73) 1.12(4) yes . .
C(1) C(2) 1.387(11) yes . .
C(9) C(10) 1.327(17) yes . .
C(17) C(18) 1.417(14) yes . .
C(17) C(21) 1.445(13) yes . .
C(17) C(22) 1.483(13) yes . .
C(18) C(19) 1.409(14) yes . .
C(18) C(23) 1.524(16) yes . .
C(19) C(20) 1.418(15) yes . .
C(19) C(24) 1.488(15) yes . .
C(20) C(21) 1.414(13) yes . .
C(20) C(25) 1.497(16) yes . .
C(21) C(26) 1.500(15) yes . .
C(27) C(28) 1.321(16) yes . .
C(29) C(30) 1.385(14) yes . .
C(29) C(34) 1.385(12) yes . .
C(30) C(31) 1.391(16) yes . .
C(31) C(32) 1.369(15) yes . .
C(32) C(33) 1.393(16) yes . .
C(33) C(34) 1.346(16) yes . .
C(35) C(36) 1.361(19) yes . .
C(35) C(40) 1.35(2) yes . .
C(35) C(60) 1.50(5) yes . .
C(36) C(37) 1.41(2) yes . .
C(37) C(38) 1.33(3) yes . .
C(37) C(58) 1.50(5) yes . .
C(38) C(39) 1.31(3) yes . .
C(39) C(40) 1.34(2) yes . .
C(41) C(42) 1.56(2) yes . .
C(41) C(46) 1.33(2) yes . .
C(41) C(62) 1.09(4) yes . .
C(41) C(66) 1.57(4) yes . .
C(42) C(43) 1.47(3) yes . .
C(43) C(44) 1.36(3) yes . .
C(44) C(45) 1.20(3) yes . .
C(45) C(46) 1.53(3) yes . .
C(45) C(63) 1.49(4) yes . .
C(45) C(65) 1.14(3) yes . .
C(47) C(48) 1.23(3) yes . .
C(47) C(52) 1.37(3) yes . .
C(48) C(49) 1.38(5) yes . .
C(49) C(50) 1.24(4) yes . .
C(50) C(51) 1.31(4) yes . .
C(51) C(52) 1.45(4) yes . .
C(58) C(59) 1.59(8) yes . .
C(59) C(60) 1.49(8) yes . .
C(62) C(63) 1.47(5) yes . .
C(65) C(66) 1.37(5) yes . .
C(67) C(68) 1.54(4) yes . .
C(67) C(72) 1.41(4) yes . .
C(68) C(69) 1.44(6) yes . .
C(69) C(70) 1.68(7) yes . .
C(70) C(71) 1.28(6) yes . .
C(71) C(72) 1.52(5) yes . .
C(73) C(74) 1.26(4) yes . .
C(3) H(1) 0.950 no . .
C(3) H(2) 0.950 no . .
C(3) H(3) 0.950 no . .
C(4) H(4) 0.950 no . .
C(4) H(5) 0.950 no . .
C(4) H(6) 0.950 no . .
C(5) H(7) 0.950 no . .
C(5) H(8) 0.950 no . .
C(5) H(9) 0.950 no . .
C(6) H(10) 0.950 no . .
C(6) H(11) 0.950 no . .
C(6) H(12) 0.950 no . .
C(7) H(13) 0.950 no . .
C(7) H(14) 0.950 no . .
C(7) H(15) 0.950 no . .
C(8) H(16) 0.950 no . .
C(8) H(17) 0.950 no . .
C(8) H(18) 0.950 no . .
C(22) H(19) 0.950 no . .
C(22) H(20) 0.950 no . .
C(22) H(21) 0.950 no . .
C(23) H(22) 0.950 no . .
C(23) H(23) 0.950 no . .
C(23) H(24) 0.950 no . .
C(24) H(25) 0.950 no . .
C(24) H(26) 0.950 no . .
C(24) H(27) 0.950 no . .
C(25) H(28) 0.950 no . .
C(25) H(29) 0.950 no . .
C(25) H(30) 0.950 no . .
C(26) H(31) 0.950 no . .
C(26) H(32) 0.950 no . .
C(26) H(33) 0.950 no . .
C(27) H(34) 0.950 no . .
C(28) H(35) 0.950 no . .
C(30) H(36) 0.950 no . .
C(31) H(37) 0.950 no . .
C(32) H(38) 0.950 no . .
C(33) H(39) 0.950 no . .
C(34) H(40) 0.950 no . .
C(74) H(46) 0.950 no . .
C(74) H(47) 0.950 no . .
C(74) H(48) 0.950 no . .

loop_
_geom_contact_atom_site_label_1
_geom_contact_atom_site_label_2
_geom_contact_distance
_geom_contact_publ_flag
_geom_contact_site_symmetry_1
_geom_contact_site_symmetry_2
Ir(1) Re(2) 3.7232(4) ? . .
Re(1) Pd(1) 3.4503(6) ? . .
Re(2) Pd(1) 3.5532(6) ? . .
